data_2232753
loop_
_publ_author_name
'Malathy, Sevaiyan'
'Muthiah, Packianathan Thomas'

_publ_section_title
;
 2-Amino-4,6-dimethylpyrimidin-1-ium 2,3,5-triiodobenzoate
 2,3,5-triiodobenzoic acid monosolvate
;
_journal_coeditor_code HG5115
_journal_issue 12
_journal_name_full 'Acta Crystallographica Section E'
_journal_page_first o3241
_journal_page_last o3242
_journal_paper_doi 10.1107/S160053681104534X
_journal_volume 67
_journal_year 2011
_chemical_formula_iupac 'C6 H10 N3 +, C7 H2 I3 O2 -, C7 H3 I3 O2'
_chemical_formula_moiety 'C6 H10 N3 +, C7 H3 I3 O2 -, C7 H2 I3 O2'
_chemical_formula_sum 'C20 H15 I6 N3 O4'
_chemical_formula_weight 1122.75
_chemical_name_systematic
;
2-Amino-4,6-dimethylpyrimidin-1-ium 2,3,5-triiodobenzoate 2,3,5-triiodobenzoic
acid monosolvate
;
_space_group_IT_number 14
_symmetry_cell_setting monoclinic
_symmetry_space_group_name_Hall '-P 2ybc'
_symmetry_space_group_name_H-M 'P 1 21/c 1'
_atom_sites_solution_hydrogens geom
_atom_sites_solution_primary direct
_atom_sites_solution_secondary difmap
_cell_angle_alpha 90
_cell_angle_beta 90.3660(10)
_cell_angle_gamma 90
_cell_formula_units_Z 4
_cell_length_a 9.4654(2)
_cell_length_b 9.6683(2)
_cell_length_c 31.1553(5)
_cell_measurement_reflns_used 9270
_cell_measurement_temperature 296
_cell_measurement_theta_max 31.50
_cell_measurement_theta_min 2.20
_cell_volume 2851.10(10)
_computing_cell_refinement 'SAINT (Bruker, 2008)'
_computing_data_collection 'APEX2 (Bruker, 2008)'
_computing_data_reduction 'SAINT (Bruker, 2008)'
_computing_molecular_graphics 'PLATON (Spek, 2009) and POV-RAY (Cason, 2004)'
_computing_publication_material 'PLATON (Spek, 2009)'
_computing_structure_refinement 'SHELXL97 (Sheldrick, 2008)'
_computing_structure_solution 'SHELXS97 (Sheldrick, 2008)'
_diffrn_ambient_temperature 296
_diffrn_measured_fraction_theta_full 0.999
_diffrn_measured_fraction_theta_max 0.976
_diffrn_measurement_device_type 'Bruker SMART APEXII CCD area-detector'
_diffrn_measurement_method '\f and \w scans'
_diffrn_radiation_monochromator graphite
_diffrn_radiation_source 'fine-focus sealed tube'
_diffrn_radiation_type MoK\a
_diffrn_radiation_wavelength 0.71073
_diffrn_reflns_av_R_equivalents 0.0323
_diffrn_reflns_av_sigmaI/netI 0.0367
_diffrn_reflns_limit_h_max 13
_diffrn_reflns_limit_h_min -13
_diffrn_reflns_limit_k_max 14
_diffrn_reflns_limit_k_min -12
_diffrn_reflns_limit_l_max 45
_diffrn_reflns_limit_l_min -42
_diffrn_reflns_number 34656
_diffrn_reflns_reduction_process
;
;
_diffrn_reflns_theta_full 25.00
_diffrn_reflns_theta_max 31.53
_diffrn_reflns_theta_min 2.15
_diffrn_standards_number 0
_exptl_absorpt_coefficient_mu 6.567
_exptl_absorpt_correction_T_max 0.735
_exptl_absorpt_correction_T_min 0.622
_exptl_absorpt_correction_type multi-scan
_exptl_absorpt_process_details '(SADABS; Bruker, 2008)'
_exptl_crystal_colour brown
_exptl_crystal_density_diffrn 2.616
_exptl_crystal_density_method 'Not Measured'
_exptl_crystal_description prism
_exptl_crystal_F_000 2024
_exptl_crystal_size_max 0.080
_exptl_crystal_size_mid 0.060
_exptl_crystal_size_min 0.050
_refine_diff_density_max 3.159
_refine_diff_density_min -2.459
_refine_ls_extinction_method none
_refine_ls_goodness_of_fit_ref 1.030
_refine_ls_hydrogen_treatment constr
_refine_ls_matrix_type full
_refine_ls_number_parameters 301
_refine_ls_number_reflns 9270
_refine_ls_number_restraints 0
_refine_ls_restrained_S_all 1.030
_refine_ls_R_factor_all 0.0832
_refine_ls_R_factor_gt 0.0509
_refine_ls_shift/su_max 0.001
_refine_ls_shift/su_mean 0.000
_refine_ls_structure_factor_coef Fsqd
_refine_ls_weighting_details 'calc w=1/[\s^2^(Fo^2^)+(0.0274P)^2^+21.1246P] where P=(Fo^2^+2Fc^2^)/3'
_refine_ls_weighting_scheme calc
_refine_ls_wR_factor_gt 0.0971
_refine_ls_wR_factor_ref 0.1097
_reflns_number_gt 6369
_reflns_number_total 9270
_reflns_threshold_expression I>2\s(I)
_cod_data_source_file hg5115.cif
_cod_data_source_block I
_cod_original_sg_symbol_H-M 'P 21/c'
_cod_database_code 2232753
_cod_database_fobs_code 2232753

loop_
_symmetry_equiv_pos_site_id
_symmetry_equiv_pos_as_xyz
1 x,y,z
2 -x,1/2+y,1/2-z
3 -x,-y,-z
4 x,1/2-y,1/2+z

loop_
_atom_site_aniso_label
_atom_site_aniso_U_11
_atom_site_aniso_U_22
_atom_site_aniso_U_33
_atom_site_aniso_U_12
_atom_site_aniso_U_13
_atom_site_aniso_U_23
N1 0.044(3) 0.032(3) 0.043(3) -0.001(2) -0.003(2) -0.012(2)
N2 0.066(4) 0.045(3) 0.060(4) 0.013(3) -0.026(3) -0.022(3)
N3 0.052(3) 0.040(3) 0.049(3) -0.006(3) -0.001(3) -0.017(3)
C2 0.046(4) 0.039(3) 0.043(3) -0.004(3) -0.001(3) -0.014(3)
C4 0.061(5) 0.043(4) 0.043(4) -0.006(3) 0.010(3) -0.012(3)
C5 0.077(5) 0.029(3) 0.060(5) 0.006(3) 0.004(4) -0.009(3)
C6 0.049(4) 0.039(3) 0.044(4) 0.002(3) 0.002(3) -0.004(3)
C7 0.098(7) 0.046(4) 0.055(5) -0.018(4) 0.008(4) -0.025(4)
C8 0.082(6) 0.048(4) 0.049(4) 0.010(4) -0.011(4) -0.003(3)
I1B 0.0803(4) 0.0520(3) 0.0447(3) 0.0091(3) -0.0230(2) -0.0098(2)
I2B 0.0829(4) 0.0309(2) 0.0617(3) 0.0075(2) -0.0179(3) -0.0117(2)
I3B 0.0672(3) 0.0557(3) 0.0505(3) 0.0017(2) -0.0239(2) -0.0032(2)
O1B 0.048(3) 0.034(3) 0.099(4) 0.003(2) 0.008(3) 0.014(3)
O2B 0.046(3) 0.041(3) 0.072(3) 0.009(2) -0.004(2) 0.013(2)
C9B 0.044(3) 0.027(3) 0.031(3) 0.003(2) 0.000(2) -0.005(2)
C10B 0.035(3) 0.031(3) 0.035(3) 0.002(2) 0.001(2) -0.001(2)
C11B 0.038(3) 0.034(3) 0.038(3) 0.003(2) -0.001(2) -0.007(2)
C12B 0.051(4) 0.029(3) 0.040(3) 0.000(3) 0.001(3) -0.005(2)
C13B 0.057(4) 0.030(3) 0.045(4) 0.010(3) -0.010(3) 0.000(3)
C14B 0.047(4) 0.037(3) 0.038(3) 0.005(3) -0.011(3) -0.007(3)
C15B 0.048(4) 0.032(3) 0.042(3) 0.006(3) -0.005(3) -0.009(3)
I1A 0.0379(2) 0.0348(2) 0.0432(2) 0.0043(2) 0.0009(2) -0.0010(2)
I2A 0.0538(3) 0.0821(4) 0.0824(4) -0.0050(3) -0.0137(3) -0.0484(3)
I3A 0.0448(3) 0.0929(4) 0.0535(3) 0.0138(3) 0.0113(2) 0.0087(3)
O1A 0.059(3) 0.034(2) 0.055(3) 0.014(2) -0.017(2) -0.013(2)
O2A 0.064(3) 0.044(3) 0.044(3) 0.017(2) -0.022(2) -0.017(2)
C9A 0.036(3) 0.032(3) 0.039(3) 0.000(2) -0.005(2) -0.009(2)
C10A 0.037(3) 0.025(3) 0.035(3) 0.003(2) -0.007(2) -0.002(2)
C11A 0.035(3) 0.028(3) 0.030(3) 0.006(2) 0.000(2) -0.002(2)
C12A 0.041(3) 0.037(3) 0.038(3) 0.006(3) -0.005(3) -0.010(3)
C13A 0.053(4) 0.045(4) 0.035(3) 0.011(3) -0.004(3) -0.012(3)
C14A 0.045(4) 0.049(4) 0.033(3) 0.010(3) 0.003(3) 0.005(3)
C15A 0.043(4) 0.041(3) 0.035(3) -0.001(3) -0.003(3) -0.001(3)

loop_
_atom_site_type_symbol
_atom_site_label
_atom_site_fract_x
_atom_site_fract_y
_atom_site_fract_z
_atom_site_U_iso_or_equiv
_atom_site_thermal_displace_type
_atom_site_calc_flag
_atom_site_refinement_flags
_atom_site_occupancy
N N1 0.2405(6) 0.4799(5) 0.08733(17) 0.0397(17) Uani . . 1.000
N N2 0.0962(7) 0.6082(6) 0.0433(2) 0.057(2) Uani . . 1.000
N N3 0.1215(6) 0.3771(6) 0.02881(19) 0.0470(17) Uani . . 1.000
C C2 0.1514(7) 0.4889(7) 0.0532(2) 0.0427(19) Uani . . 1.000
C C4 0.1811(8) 0.2583(7) 0.0393(2) 0.049(3) Uani . . 1.000
C C5 0.2730(9) 0.2453(7) 0.0741(2) 0.055(3) Uani . . 1.000
C C6 0.3011(7) 0.3597(7) 0.0988(2) 0.044(2) Uani . . 1.000
C C7 0.1431(10) 0.1371(8) 0.0115(3) 0.066(3) Uani . . 1.000
C C8 0.3923(10) 0.3610(8) 0.1379(2) 0.060(3) Uani . . 1.000
I I1B 0.93595(6) 0.31957(5) 0.15828(2) 0.0591(2) Uani . . 1.000
I I2B 0.76353(6) 0.61372(5) 0.10775(2) 0.0586(2) Uani . . 1.000
I I3B 0.53107(6) 0.23899(5) -0.02715(2) 0.0579(2) Uani . . 1.000
O O1B 0.7956(5) -0.0616(5) 0.1151(2) 0.0603(19) Uani . . 1.000
O O2B 0.9947(5) 0.0399(5) 0.09629(18) 0.0530(17) Uani . . 1.000
C C9B 0.8596(7) 0.0346(6) 0.10190(18) 0.0340(17) Uani . . 1.000
C C10B 0.7882(6) 0.1663(6) 0.08586(19) 0.0337(17) Uani . . 1.000
C C11B 0.8101(7) 0.2970(6) 0.1036(2) 0.0367(17) Uani . . 1.000
C C12B 0.7461(7) 0.4111(6) 0.0840(2) 0.0400(19) Uani . . 1.000
C C13B 0.6653(8) 0.3941(7) 0.0469(2) 0.044(2) Uani . . 1.000
C C14B 0.6441(7) 0.2637(7) 0.0302(2) 0.0407(19) Uani . . 1.000
C C15B 0.7020(7) 0.1499(6) 0.0502(2) 0.0407(19) Uani . . 1.000
I I1A 0.50939(4) 0.95714(4) 0.157170(10) 0.03860(10) Uani . . 1.000
I I2A 0.46466(6) 1.15333(7) 0.25657(2) 0.0728(2) Uani . . 1.000
I I3A -0.14705(5) 1.01436(7) 0.25537(2) 0.0637(2) Uani . . 1.000
O O1A 0.2849(5) 0.6901(5) 0.14042(16) 0.0494(16) Uani . . 1.000
O O2A 0.1319(5) 0.8203(5) 0.10451(15) 0.0508(17) Uani . . 1.000
C C9A 0.2086(6) 0.7931(6) 0.13696(19) 0.0357(17) Uani . . 1.000
C C10A 0.2004(6) 0.8924(6) 0.17413(18) 0.0324(17) Uani . . 1.000
C C11A 0.3163(6) 0.9645(6) 0.19021(18) 0.0310(17) Uani . . 1.000
C C12A 0.2980(7) 1.0461(7) 0.2266(2) 0.0387(17) Uani . . 1.000
C C13A 0.1688(7) 1.0587(7) 0.2459(2) 0.044(2) Uani . . 1.000
C C14A 0.0549(7) 0.9898(7) 0.2285(2) 0.042(2) Uani . . 1.000
C C15A 0.0688(7) 0.9075(7) 0.19306(19) 0.0397(19) Uani . . 1.000
H H1 0.25870 0.55320 0.10200 0.0470 Uiso calc R 1.000
H H2A 0.04120 0.61530 0.02130 0.0680 Uiso calc R 1.000
H H2B 0.11480 0.67980 0.05870 0.0680 Uiso calc R 1.000
H H5 0.31470 0.16060 0.08050 0.0660 Uiso calc R 1.000
H H7A 0.04290 0.12240 0.01240 0.0990 Uiso calc R 1.000
H H7B 0.19100 0.05610 0.02190 0.0990 Uiso calc R 1.000
H H7C 0.17120 0.15540 -0.01750 0.0990 Uiso calc R 1.000
H H8A 0.43350 0.45110 0.14140 0.0900 Uiso calc R 1.000
H H8B 0.46600 0.29350 0.13500 0.0900 Uiso calc R 1.000
H H8C 0.33630 0.33930 0.16260 0.0900 Uiso calc R 1.000
H H2 1.02910 -0.03670 0.10070 0.0790 Uiso calc R 1.000
H H13B 0.62560 0.47070 0.03330 0.0530 Uiso calc R 1.000
H H15B 0.68310 0.06170 0.03970 0.0480 Uiso calc R 1.000
H H13A 0.15830 1.11290 0.27030 0.0530 Uiso calc R 1.000
H H15A -0.00950 0.86190 0.18170 0.0480 Uiso calc R 1.000

loop_
_atom_type_symbol
_atom_type_description
_atom_type_scat_dispersion_real
_atom_type_scat_dispersion_imag
_atom_type_scat_source
O O 0.0106 0.0060 'International Tables Vol C Tables 4.2.6.8 and 6.1.1.4'
N N 0.0061 0.0033 'International Tables Vol C Tables 4.2.6.8 and 6.1.1.4'
I I -0.4742 1.8119 'International Tables Vol C Tables 4.2.6.8 and 6.1.1.4'
H H 0.0000 0.0000 'International Tables Vol C Tables 4.2.6.8 and 6.1.1.4'
C C 0.0033 0.0016 'International Tables Vol C Tables 4.2.6.8 and 6.1.1.4'

loop_
_geom_angle_atom_site_label_1
_geom_angle_atom_site_label_2
_geom_angle_atom_site_label_3
_geom_angle
_geom_angle_publ_flag
C9B O2B H2 109.00 no
C2 N1 C6 121.8(5) no
C2 N3 C4 118.0(6) no
C6 N1 H1 119.00 no
C2 N1 H1 119.00 no
C2 N2 H2A 120.00 no
H2A N2 H2B 120.00 no
C2 N2 H2B 120.00 no
N2 C2 N3 119.6(6) no
N1 C2 N3 121.1(6) no
N1 C2 N2 119.3(6) no
C5 C4 C7 121.7(6) no
N3 C4 C5 122.4(6) no
N3 C4 C7 115.9(6) no
C4 C5 C6 118.8(6) no
C5 C6 C8 125.1(6) no
N1 C6 C5 117.9(6) no
N1 C6 C8 117.1(6) no
C6 C5 H5 121.00 no
C4 C5 H5 121.00 no
C4 C7 H7B 109.00 no
C4 C7 H7C 109.00 no
H7A C7 H7B 110.00 no
H7A C7 H7C 110.00 no
H7B C7 H7C 110.00 no
C4 C7 H7A 109.00 no
C6 C8 H8A 109.00 no
C6 C8 H8C 109.00 no
H8A C8 H8B 109.00 no
H8A C8 H8C 109.00 no
H8B C8 H8C 109.00 no
C6 C8 H8B 110.00 no
O1B C9B O2B 125.9(6) no
O1B C9B C10B 122.9(6) no
O2B C9B C10B 111.1(5) no
C9B C10B C15B 115.2(5) no
C11B C10B C15B 120.5(5) no
C9B C10B C11B 124.2(5) no
I1B C11B C10B 120.1(4) no
C10B C11B C12B 118.7(6) no
I1B C11B C12B 121.2(4) no
I2B C12B C11B 123.3(5) no
C11B C12B C13B 120.3(6) no
I2B C12B C13B 116.4(5) no
C12B C13B C14B 120.0(6) no
I3B C14B C13B 120.0(5) no
C13B C14B C15B 120.3(6) no
I3B C14B C15B 119.7(5) no
C10B C15B C14B 120.2(6) no
C12B C13B H13B 120.00 no
C14B C13B H13B 120.00 no
C10B C15B H15B 120.00 no
C14B C15B H15B 120.00 no
O1A C9A O2A 124.6(6) no
O1A C9A C10A 118.7(5) no
O2A C9A C10A 116.7(5) no
C9A C10A C11A 123.5(5) no
C9A C10A C15A 116.4(5) no
C11A C10A C15A 120.1(5) no
I1A C11A C10A 119.5(4) no
I1A C11A C12A 122.0(4) no
C10A C11A C12A 118.4(5) no
I2A C12A C11A 123.0(5) no
I2A C12A C13A 115.5(5) no
C11A C12A C13A 121.5(6) no
C12A C13A C14A 118.9(6) no
I3A C14A C13A 120.0(5) no
I3A C14A C15A 118.6(5) no
C13A C14A C15A 121.4(6) no
C10A C15A C14A 119.7(6) no
C12A C13A H13A 121.00 no
C14A C13A H13A 121.00 no
C10A C15A H15A 120.00 no
C14A C15A H15A 120.00 no

loop_
_geom_bond_atom_site_label_1
_geom_bond_atom_site_label_2
_geom_bond_distance
_geom_bond_publ_flag
I1B C11B 2.084(6) no
I2B C12B 2.100(6) no
I3B C14B 2.090(6) no
I1A C11A 2.105(6) no
I2A C12A 2.102(7) no
I3A C14A 2.105(7) no
O1B C9B 1.185(8) no
O2B C9B 1.293(8) no
O2B H2 0.8200 no
O1A C9A 1.235(7) no
O2A C9A 1.268(7) no
N1 C2 1.356(8) no
N1 C6 1.343(8) no
N2 C2 1.303(9) no
N3 C2 1.350(9) no
N3 C4 1.320(9) no
N1 H1 0.8600 no
N2 H2A 0.8600 no
N2 H2B 0.8600 no
C4 C5 1.391(10) no
C4 C7 1.500(11) no
C5 C6 1.373(9) no
C6 C8 1.489(10) no
C5 H5 0.9300 no
C7 H7A 0.9600 no
C7 H7B 0.9600 no
C7 H7C 0.9600 no
C8 H8C 0.9600 no
C8 H8A 0.9600 no
C8 H8B 0.9600 no
C9B C10B 1.524(8) no
C10B C11B 1.394(8) no
C10B C15B 1.383(9) no
C11B C12B 1.397(9) no
C12B C13B 1.392(9) no
C13B C14B 1.378(9) no
C14B C15B 1.377(9) no
C13B H13B 0.9300 no
C15B H15B 0.9300 no
C9A C10A 1.507(8) no
C10A C11A 1.391(8) no
C10A C15A 1.389(9) no
C11A C12A 1.393(9) no
C12A C13A 1.372(9) no
C13A C14A 1.376(9) no
C14A C15A 1.368(9) no
C13A H13A 0.9300 no
C15A H15A 0.9300 no

loop_
_geom_contact_atom_site_label_1
_geom_contact_atom_site_label_2
_geom_contact_distance
_geom_contact_site_symmetry_2
_geom_contact_publ_flag
I1A O1A 3.382(5) . no
I1A O1B 3.023(5) 1_565 no
I1A C9B 3.819(6) 1_565 no
I1A I2A 3.6584(8) . no
I1A I2A 3.9877(8) 2_645 no
I1B I2B 3.6327(7) . no
I1B I3A 3.8352(8) 2_645 no
I1B O2B 3.371(5) . no
I2A I1A 3.6584(8) . no
I2A I3A 3.9136(8) 1_655 no
I2A I1A 3.9878(7) 2_655 no
I2B I3B 4.0025(8) 3_665 no
I2B I1B 3.6327(7) . no
I2B O1B 3.162(5) 1_565 no
I3A I2A 3.9136(8) 1_455 no
I3A I1B 3.8351(8) 2_655 no
I3B I2B 4.0026(8) 3_665 no
I1A H8B 3.3500 1_565 no
I3B H13B 3.1800 3_665 no
O1A C8 3.341(9) . no
O1A I1A 3.382(5) . no
O1A N1 2.652(7) . no
O1B I1A 3.023(5) 1_545 no
O1B I2B 3.162(5) 1_545 no
O2A O2B 2.501(7) 1_465 no
O2A C9B 3.308(8) 1_465 no
O2A N2 2.819(8) . no
O2B C4 3.281(9) 1_655 no
O2B C15A 3.346(8) 1_645 no
O2B O2A 2.501(7) 1_645 no
O2B C10A 3.413(8) 1_645 no
O2B I1B 3.371(5) . no
O2B C7 3.144(11) 1_655 no
O2B C5 3.374(9) 1_655 no
O2B C9A 3.371(8) 1_645 no
O1A H1 1.8000 . no
O1A H8A 2.7100 . no
O1B H15A 2.8600 1_645 no
O1B H15B 2.8400 . no
O2A H2B 1.9800 . no
O2A H2 1.6900 1_465 no
O2A H15A 2.7900 . no
O2A H1 2.8500 . no
O2B H7A 2.7700 1_655 no
N1 C9A 3.414(8) . no
N1 O1A 2.652(7) . no
N2 N3 3.042(9) 3_565 no
N2 O2A 2.819(8) . no
N3 N2 3.042(9) 3_565 no
N3 H2A 2.1900 3_565 no
C4 O2B 3.281(9) 1_455 no
C5 O2B 3.374(9) 1_455 no
C7 O2B 3.144(11) 1_455 no
C8 O1A 3.341(9) . no
C9A N1 3.414(8) . no
C9A O2B 3.371(8) 1_465 no
C9B I1A 3.819(6) 1_545 no
C9B O2A 3.308(8) 1_645 no
C10A O2B 3.413(8) 1_465 no
C15A O2B 3.346(8) 1_465 no
C4 H2A 3.0700 3_565 no
C7 H15B 3.0000 3_655 no
C9A H2 2.6200 1_465 no
C9A H2B 2.8100 . no
C9A H1 2.6100 . no
C10A H2 2.8800 1_465 no
C15A H2 2.9500 1_465 no
H1 O1A 1.8000 . no
H1 O2A 2.8500 . no
H1 H8A 2.2800 . no
H1 C9A 2.6100 . no
H1 H2B 2.2700 . no
H2 O2A 1.6900 1_645 no
H2 C15A 2.9500 1_645 no
H2 C9A 2.6200 1_645 no
H2 C10A 2.8800 1_645 no
H2A N3 2.1900 3_565 no
H2A C4 3.0700 3_565 no
H2B O2A 1.9800 . no
H2B C9A 2.8100 . no
H2B H1 2.2700 . no
H5 H8B 2.5600 . no
H5 H7B 2.3900 . no
H7A O2B 2.7700 1_455 no
H7B H5 2.3900 . no
H7B H15B 2.5400 3_655 no
H8A H1 2.2800 . no
H8A O1A 2.7100 . no
H8B I1A 3.3500 1_545 no
H8B H5 2.5600 . no
H13B I3B 3.1800 3_665 no
H15A O1B 2.8600 1_465 no
H15A O2A 2.7900 . no
H15B O1B 2.8400 . no
H15B C7 3.0000 3_655 no
H15B H7B 2.5400 3_655 no

loop_
_geom_hbond_atom_site_label_D
_geom_hbond_atom_site_label_H
_geom_hbond_atom_site_label_A
_geom_hbond_site_symmetry_A
_geom_hbond_distance_DH
_geom_hbond_distance_HA
_geom_hbond_distance_DA
_geom_hbond_angle_DHA
_geom_hbond_publ_flag
N1 H1 O1A . 0.8600 1.8000 2.652(7) 170.00 yes
N2 H2B O2A . 0.8600 1.9800 2.819(8) 166.00 yes
N2 H2A N3 3_565 0.8600 2.1900 3.042(9) 172.00 yes
O2B H2 O2A 1_645 0.8200 1.6900 2.501(7) 167.00 yes

loop_
_geom_torsion_atom_site_label_1
_geom_torsion_atom_site_label_2
_geom_torsion_atom_site_label_3
_geom_torsion_atom_site_label_4
_geom_torsion
_geom_torsion_publ_flag
C6 N1 C2 N2 -179.6(6) no
C6 N1 C2 N3 -1.0(10) no
C2 N1 C6 C5 1.7(10) no
C2 N1 C6 C8 -177.5(6) no
C4 N3 C2 N1 0.3(10) no
C2 N3 C4 C7 179.3(6) no
C4 N3 C2 N2 178.9(6) no
C2 N3 C4 C5 -0.3(10) no
N3 C4 C5 C6 1.0(11) no
C7 C4 C5 C6 -178.7(7) no
C4 C5 C6 C8 177.5(7) no
C4 C5 C6 N1 -1.6(10) no
O1B C9B C10B C11B 119.6(7) no
O1B C9B C10B C15B -63.2(8) no
O2B C9B C10B C11B -64.7(8) no
O2B C9B C10B C15B 112.4(6) no
C9B C10B C11B I1B -4.6(8) no
C9B C10B C11B C12B 175.4(6) no
C15B C10B C11B I1B 178.4(5) no
C15B C10B C11B C12B -1.6(9) no
C9B C10B C15B C14B -173.1(6) no
C11B C10B C15B C14B 4.2(9) no
I1B C11B C12B I2B -1.9(8) no
I1B C11B C12B C13B 178.4(5) no
C10B C11B C12B I2B 178.1(5) no
C10B C11B C12B C13B -1.6(10) no
I2B C12B C13B C14B -177.5(5) no
C11B C12B C13B C14B 2.3(10) no
C12B C13B C14B I3B -177.0(5) no
C12B C13B C14B C15B 0.3(10) no
I3B C14B C15B C10B 173.8(5) no
C13B C14B C15B C10B -3.5(10) no
O1A C9A C10A C11A 61.3(8) no
O1A C9A C10A C15A -117.3(6) no
O2A C9A C10A C11A -120.8(6) no
O2A C9A C10A C15A 60.6(7) no
C9A C10A C11A I1A 8.1(8) no
C9A C10A C11A C12A -175.6(6) no
C15A C10A C11A I1A -173.4(5) no
C15A C10A C11A C12A 2.9(9) no
C9A C10A C15A C14A 176.3(6) no
C11A C10A C15A C14A -2.3(9) no
I1A C11A C12A I2A -6.9(7) no
I1A C11A C12A C13A 174.8(5) no
C10A C11A C12A I2A 176.9(4) no
C10A C11A C12A C13A -1.5(9) no
I2A C12A C13A C14A -179.1(5) no
C11A C12A C13A C14A -0.6(10) no
C12A C13A C14A I3A -177.0(5) no
C12A C13A C14A C15A 1.3(10) no
I3A C14A C15A C10A 178.4(5) no
C13A C14A C15A C10A 0.2(10) no

loop_
_cod_related_entry_id
_cod_related_entry_database
_cod_related_entry_code
1 ChemSpider 30657238
